data_7229492
loop_
_publ_author_name
'Kawazu, Yutaro'
'Hoke, Hiroshi'
'Yamada, Yasunori'
'Umecky, Tatsuya'
'Ozutsumi , Kazuhiko'
'Takamuku, Toshiyuki'

_publ_section_title
;
 Complex Formation of Nickel(II) with Dimethyl Sulfoxide, Methanol, and
 Acetonitrile in TFSA&#x2212;--based Ionic Liquid of [C2mim][TFSA]
;
_journal_name_full 'Physical Chemistry Chemical Physics'
_journal_paper_doi 10.1039/C7CP06469A
_journal_year 2017
_chemical_formula_moiety 'C16 H36 F12 N2 Ni O14 S10'
_chemical_formula_sum 'C16 H36 F12 N2 Ni O14 S10'
_chemical_formula_weight 1087.75
_space_group_IT_number 2
_symmetry_cell_setting triclinic
_symmetry_Int_Tables_number 2
_symmetry_space_group_name_Hall '-P 1'
_symmetry_space_group_name_H-M 'P -1'
_atom_sites_solution_hydrogens geom
_atom_sites_solution_primary direct
_atom_sites_solution_secondary difmap
_audit_update_record
;
2015-09-24 deposited with the CCDC.
2017-11-03 downloaded from the CCDC.
;
_cell_angle_alpha 108.151(5)
_cell_angle_beta 91.018(3)
_cell_angle_gamma 101.503(5)
_cell_formula_units_Z 1
_cell_length_a 8.102(2)
_cell_length_b 10.826(4)
_cell_length_c 12.605(4)
_cell_measurement_reflns_used 3828
_cell_measurement_temperature 113
_cell_measurement_theta_max 27.48
_cell_measurement_theta_min 3.15
_cell_volume 1025.7(6)
_computing_cell_refinement CrystalClear
_computing_data_collection 'CrystalClear (Rigaku Inc., 2008)'
_computing_data_reduction CrystalClear
_computing_molecular_graphics 'CrystalStructure 4.1'
_computing_publication_material 'CrystalStructure 4.1 (Rigaku, 2014)'
_computing_structure_refinement 'SHELXL97 (Sheldrick, 2008)'
_computing_structure_solution 'SIR2004 (Burla, et al., 2005)'
_diffrn_ambient_temperature 113
_diffrn_detector_area_resol_mean 14.222
_diffrn_measured_fraction_theta_full 0.994
_diffrn_measured_fraction_theta_max 0.994
_diffrn_measurement_device_type 'Rigaku Saturn724'
_diffrn_measurement_method \w
_diffrn_radiation_type 'Mo K\a'
_diffrn_radiation_wavelength 0.71075
_diffrn_reflns_av_R_equivalents 0.0282
_diffrn_reflns_limit_h_max 10
_diffrn_reflns_limit_h_min -10
_diffrn_reflns_limit_k_max 14
_diffrn_reflns_limit_k_min -14
_diffrn_reflns_limit_l_max 16
_diffrn_reflns_limit_l_min -16
_diffrn_reflns_number 18659
_diffrn_reflns_theta_full 27.49
_diffrn_reflns_theta_max 27.49
_diffrn_reflns_theta_min 3.15
_diffrn_standards_number 0
_exptl_absorpt_coefficient_mu 1.092
_exptl_absorpt_correction_T_max 0.795
_exptl_absorpt_correction_T_min 0.711
_exptl_absorpt_correction_type multi-scan
_exptl_absorpt_process_details 'REQAB (Rigaku, 1998)'
_exptl_crystal_colour green
_exptl_crystal_density_diffrn 1.761
_exptl_crystal_density_method 'not measured'
_exptl_crystal_description prism
_exptl_crystal_F_000 554.00
_exptl_crystal_size_max 0.250
_exptl_crystal_size_mid 0.250
_exptl_crystal_size_min 0.210
_refine_diff_density_max 0.49
_refine_diff_density_min -0.41
_refine_ls_extinction_method none
_refine_ls_goodness_of_fit_ref 1.034
_refine_ls_hydrogen_treatment constr
_refine_ls_number_parameters 256
_refine_ls_number_reflns 4687
_refine_ls_number_restraints 0
_refine_ls_R_factor_gt 0.0220
_refine_ls_shift/su_max 0.001
_refine_ls_structure_factor_coef Fsqd
_refine_ls_weighting_details 'w = 1/[\s^2^(Fo^2^)+(0.0368P)^2^+0.0000P] where P=(Fo^2^+2Fc^2^)/3'
_refine_ls_weighting_scheme calc
_refine_ls_wR_factor_ref 0.0629
_reflns_number_gt 4028
_reflns_number_total 4687
_reflns_threshold_expression F^2^>2.0\s(F^2^)
_cod_data_source_file c7cp06469a2.cif
_cod_data_source_block 140228d
_cod_original_cell_volume 1025.7(5)
_cod_database_code 7229492

loop_
_symmetry_equiv_pos_site_id
_symmetry_equiv_pos_as_xyz
1 +X,+Y,+Z
2 -X,-Y,-Z

loop_
_atom_site_label
_atom_site_type_symbol
_atom_site_fract_x
_atom_site_fract_y
_atom_site_fract_z
_atom_site_U_iso_or_equiv
_atom_site_adp_type
_atom_site_occupancy
_atom_site_site_symmetry_multiplicity
_atom_site_site_symmetry_order
_atom_site_calc_flag
_atom_site_refinement_flags
Ni1 Ni 0.0 0.5 0.5 0.01202(7) Uani 1 1 2 d .
S1 S 0.22525(4) 0.78470(4) 0.58958(3) 0.01642(8) Uani 1 2 0 d .
S2 S 0.26530(4) 0.34564(4) 0.37825(3) 0.01653(8) Uani 1 2 0 d .
S3 S -0.01858(5) 0.45485(4) 0.72912(3) 0.01752(9) Uani 1 2 0 d .
S4 S 0.26249(5) 0.92556(4) 0.21529(3) 0.01787(9) Uani 1 2 0 d .
S5 S 0.44453(5) 0.72403(4) 0.17288(3) 0.01965(9) Uani 1 2 0 d .
F1 F 0.14353(14) 1.06562(10) 0.11207(8) 0.0344(2) Uani 1 2 0 d .
F2 F 0.00427(13) 0.86211(11) 0.06694(8) 0.0378(3) Uani 1 2 0 d .
F3 F 0.24520(14) 0.90780(10) 0.00257(7) 0.0337(2) Uani 1 2 0 d .
F4 F 0.58245(14) 0.85933(10) 0.04529(9) 0.0390(3) Uani 1 2 0 d .
F5 F 0.42806(13) 0.66759(11) -0.04485(8) 0.0364(2) Uani 1 2 0 d .
F6 F 0.67381(12) 0.68172(11) 0.03184(8) 0.0368(2) Uani 1 2 0 d .
O1 O 0.06085(12) 0.69901(9) 0.52162(8) 0.0164(2) Uani 1 2 0 d .
O2 O 0.24247(12) 0.48115(10) 0.45330(8) 0.0172(2) Uani 1 2 0 d .
O3 O 0.08402(13) 0.53633(10) 0.66386(8) 0.0185(2) Uani 1 2 0 d .
O4 O 0.13900(15) 0.94408(12) 0.29523(9) 0.0273(3) Uani 1 2 0 d .
O5 O 0.41787(14) 1.02267(11) 0.23881(10) 0.0283(3) Uani 1 2 0 d .
O6 O 0.40172(15) 0.58496(11) 0.15564(10) 0.0307(3) Uani 1 2 0 d .
O7 O 0.57036(15) 0.80653(12) 0.26085(9) 0.0310(3) Uani 1 2 0 d .
N1 N 0.27563(16) 0.77506(12) 0.17013(10) 0.0194(3) Uani 1 2 0 d .
C1 C 0.1649(2) 0.87760(17) 0.71970(13) 0.0292(4) Uani 1 2 0 d .
C2 C 0.2818(3) 0.9115(2) 0.52947(16) 0.0492(6) Uani 1 2 0 d .
C3 C 0.45641(19) 0.38046(16) 0.31490(12) 0.0218(3) Uani 1 2 0 d .
C4 C 0.3375(2) 0.26824(16) 0.47057(13) 0.0239(3) Uani 1 2 0 d .
C5 C 0.1242(2) 0.36656(18) 0.76614(16) 0.0330(4) Uani 1 2 0 d .
C6 C -0.0190(2) 0.57326(18) 0.86408(13) 0.0302(4) Uani 1 2 0 d .
C7 C 0.1588(2) 0.94043(16) 0.09126(13) 0.0233(3) Uani 1 2 0 d .
C8 C 0.5371(2) 0.73427(16) 0.04394(13) 0.0240(3) Uani 1 2 0 d .
H1 H 0.26374 0.94293 0.76338 0.0350 Uiso 1 2 0 calc R
H2 H 0.11928 0.81732 0.76126 0.0350 Uiso 1 2 0 calc R
H3 H 0.07829 0.92395 0.70647 0.0350 Uiso 1 2 0 calc R
H4 H 0.18494 0.95189 0.52517 0.0591 Uiso 1 2 0 calc R
H5 H 0.31575 0.87387 0.45394 0.0591 Uiso 1 2 0 calc R
H6 H 0.37633 0.9795 0.57573 0.0591 Uiso 1 2 0 calc R
H7 H 0.54925 0.42682 0.37339 0.0262 Uiso 1 2 0 calc R
H8 H 0.44345 0.43686 0.26909 0.0262 Uiso 1 2 0 calc R
H9 H 0.48163 0.29683 0.26738 0.0262 Uiso 1 2 0 calc R
H10 H 0.24794 0.24988 0.5183 0.0287 Uiso 1 2 0 calc R
H11 H 0.43762 0.32774 0.51754 0.0287 Uiso 1 2 0 calc R
H12 H 0.36659 0.18456 0.42663 0.0287 Uiso 1 2 0 calc R
H13 H 0.13694 0.29293 0.70017 0.0396 Uiso 1 2 0 calc R
H14 H 0.07975 0.33114 0.82507 0.0396 Uiso 1 2 0 calc R
H15 H 0.23442 0.427 0.79355 0.0396 Uiso 1 2 0 calc R
H16 H -0.0686 0.52712 0.91541 0.0362 Uiso 1 2 0 calc R
H17 H -0.08587 0.63732 0.85823 0.0362 Uiso 1 2 0 calc R
H18 H 0.09734 0.62042 0.89276 0.0362 Uiso 1 2 0 calc R

loop_
_atom_site_aniso_label
_atom_site_aniso_U_11
_atom_site_aniso_U_22
_atom_site_aniso_U_33
_atom_site_aniso_U_12
_atom_site_aniso_U_13
_atom_site_aniso_U_23
Ni1 0.01141(13) 0.01114(13) 0.01275(12) 0.00285(10) 0.00097(9) 0.00253(9)
S1 0.01323(18) 0.01605(18) 0.01717(17) 0.00168(14) 0.00150(13) 0.00229(14)
S2 0.01391(18) 0.01585(18) 0.01708(17) 0.00432(14) 0.00134(13) 0.00073(14)
S3 0.01589(18) 0.02073(19) 0.01564(18) 0.00151(15) 0.00120(14) 0.00693(14)
S4 0.01905(19) 0.01772(19) 0.01657(17) 0.00698(15) 0.00023(14) 0.00335(14)
S5 0.01950(19) 0.01698(18) 0.02278(19) 0.00654(15) 0.00231(15) 0.00517(14)
F1 0.0490(7) 0.0305(6) 0.0338(5) 0.0212(5) 0.0056(5) 0.0168(4)
F2 0.0271(6) 0.0490(7) 0.0364(6) -0.0002(5) -0.0109(4) 0.0184(5)
F3 0.0491(7) 0.0371(6) 0.0203(5) 0.0160(5) 0.0116(4) 0.0121(4)
F4 0.0422(6) 0.0293(6) 0.0487(6) 0.0050(5) 0.0216(5) 0.0177(5)
F5 0.0310(6) 0.0483(7) 0.0224(5) 0.0090(5) -0.0005(4) 0.0007(5)
F6 0.0223(5) 0.0434(6) 0.0411(6) 0.0140(5) 0.0099(4) 0.0039(5)
O1 0.0146(5) 0.0130(5) 0.0197(5) 0.0011(4) -0.0024(4) 0.0039(4)
O2 0.0138(5) 0.0138(5) 0.0215(5) 0.0045(4) 0.0023(4) 0.0011(4)
O3 0.0192(5) 0.0192(5) 0.0156(5) -0.0013(4) -0.0004(4) 0.0071(4)
O4 0.0319(7) 0.0361(7) 0.0199(5) 0.0191(6) 0.0088(5) 0.0096(5)
O5 0.0229(6) 0.0180(6) 0.0367(6) 0.0039(5) -0.0039(5) -0.0009(5)
O6 0.0317(7) 0.0185(6) 0.0462(7) 0.0098(5) 0.0089(6) 0.0137(5)
O7 0.0304(7) 0.0323(7) 0.0267(6) 0.0143(6) -0.0078(5) 0.0005(5)
N1 0.0166(6) 0.0158(6) 0.0249(7) 0.0034(5) 0.0010(5) 0.0055(5)
C1 0.0233(8) 0.0294(9) 0.0221(8) -0.0008(7) 0.0031(7) -0.0058(7)
C2 0.0625(14) 0.0401(12) 0.0339(10) -0.0285(10) -0.0157(10) 0.0218(9)
C3 0.0208(8) 0.0260(8) 0.0202(7) 0.0091(7) 0.0075(6) 0.0066(6)
C4 0.0296(9) 0.0217(8) 0.0244(8) 0.0121(7) 0.0070(7) 0.0086(6)
C5 0.0283(9) 0.0348(10) 0.0460(10) 0.0098(8) 0.0064(8) 0.0254(9)
C6 0.0295(9) 0.0377(10) 0.0184(8) 0.0041(8) 0.0044(7) 0.0038(7)
C7 0.0274(9) 0.0241(8) 0.0207(7) 0.0074(7) 0.0027(6) 0.0091(6)
C8 0.0179(8) 0.0222(8) 0.0286(8) 0.0038(6) 0.0037(6) 0.0037(7)

loop_
_atom_type_symbol
_atom_type_description
_atom_type_scat_dispersion_real
_atom_type_scat_dispersion_imag
_atom_type_scat_source
C C 0.0033 0.0016
;
International Tables for Crystallography
(1992, Vol. C, Tables 4.2.6.8 and 6.1.1.4)
;
H H 0.0000 0.0000
;
International Tables for Crystallography
(1992, Vol. C, Table 6.1.1.4)
;
N N 0.0061 0.0033
;
International Tables for Crystallography
(1992, Vol. C, Tables 4.2.6.8 and 6.1.1.4)
;
O O 0.0106 0.0060
;
International Tables for Crystallography
(1992, Vol. C, Tables 4.2.6.8 and 6.1.1.4)
;
F F 0.0171 0.0103
;
International Tables for Crystallography
(1992, Vol. C, Tables 4.2.6.8 and 6.1.1.4)
;
Ni Ni 0.3393 1.1124
;
International Tables for Crystallography
(1992, Vol. C, Tables 4.2.6.8 and 6.1.1.4)
;
S S 0.1246 0.1234
;
International Tables for Crystallography
(1992, Vol. C, Tables 4.2.6.8 and 6.1.1.4)
;

loop_
_geom_angle_atom_site_label_1
_geom_angle_atom_site_label_2
_geom_angle_atom_site_label_3
_geom_angle
_geom_angle_publ_flag
_geom_angle_site_symmetry_1
_geom_angle_site_symmetry_3
O1 Ni1 O1 180.00(6) yes . 2_566
O1 Ni1 O2 90.64(4) yes . .
O1 Ni1 O2 89.36(4) yes . 2_566
O1 Ni1 O3 90.36(4) yes . .
O1 Ni1 O3 89.64(4) yes . 2_566
O1 Ni1 O2 89.36(4) yes 2_566 .
O1 Ni1 O2 90.64(4) yes 2_566 2_566
O1 Ni1 O3 89.64(4) yes 2_566 .
O1 Ni1 O3 90.36(4) yes 2_566 2_566
O2 Ni1 O2 180.00(6) yes . 2_566
O2 Ni1 O3 89.29(4) yes . .
O2 Ni1 O3 90.71(4) yes . 2_566
O2 Ni1 O3 90.71(4) yes 2_566 .
O2 Ni1 O3 89.29(4) yes 2_566 2_566
O3 Ni1 O3 180.00(6) yes . 2_566
O1 S1 C1 105.77(7) yes . .
O1 S1 C2 103.99(8) yes . .
C1 S1 C2 99.79(9) yes . .
O2 S2 C3 104.97(7) yes . .
O2 S2 C4 105.55(7) yes . .
C3 S2 C4 98.94(8) yes . .
O3 S3 C5 104.36(8) yes . .
O3 S3 C6 103.76(8) yes . .
C5 S3 C6 98.08(9) yes . .
O4 S4 O5 117.89(7) yes . .
O4 S4 N1 110.82(8) yes . .
O4 S4 C7 103.33(8) yes . .
O5 S4 N1 116.70(7) yes . .
O5 S4 C7 105.08(8) yes . .
N1 S4 C7 100.17(7) yes . .
O6 S5 O7 118.82(8) yes . .
O6 S5 N1 108.36(7) yes . .
O6 S5 C8 103.43(7) yes . .
O7 S5 N1 115.23(7) yes . .
O7 S5 C8 104.77(7) yes . .
N1 S5 C8 104.44(8) yes . .
Ni1 O1 S1 119.93(7) yes . .
Ni1 O2 S2 118.18(5) yes . .
Ni1 O3 S3 117.72(5) yes . .
S4 N1 S5 124.70(7) yes . .
S4 C7 F1 108.99(9) yes . .
S4 C7 F2 110.54(13) yes . .
S4 C7 F3 112.10(13) yes . .
F1 C7 F2 108.16(15) yes . .
F1 C7 F3 108.64(15) yes . .
F2 C7 F3 108.31(11) yes . .
S5 C8 F4 111.38(10) yes . .
S5 C8 F5 110.94(11) yes . .
S5 C8 F6 109.86(13) yes . .
F4 C8 F5 108.09(15) yes . .
F4 C8 F6 108.32(13) yes . .
F5 C8 F6 108.14(12) yes . .
S1 C1 H1 109.475 no . .
S1 C1 H2 109.473 no . .
S1 C1 H3 109.475 no . .
H1 C1 H2 109.465 no . .
H1 C1 H3 109.468 no . .
H2 C1 H3 109.471 no . .
S1 C2 H4 109.470 no . .
S1 C2 H5 109.468 no . .
S1 C2 H6 109.468 no . .
H4 C2 H5 109.474 no . .
H4 C2 H6 109.474 no . .
H5 C2 H6 109.474 no . .
S2 C3 H7 109.474 no . .
S2 C3 H8 109.472 no . .
S2 C3 H9 109.468 no . .
H7 C3 H8 109.476 no . .
H7 C3 H9 109.465 no . .
H8 C3 H9 109.472 no . .
S2 C4 H10 109.468 no . .
S2 C4 H11 109.470 no . .
S2 C4 H12 109.471 no . .
H10 C4 H11 109.472 no . .
H10 C4 H12 109.471 no . .
H11 C4 H12 109.476 no . .
S3 C5 H13 109.473 no . .
S3 C5 H14 109.471 no . .
S3 C5 H15 109.470 no . .
H13 C5 H14 109.471 no . .
H13 C5 H15 109.468 no . .
H14 C5 H15 109.474 no . .
S3 C6 H16 109.475 no . .
S3 C6 H17 109.469 no . .
S3 C6 H18 109.471 no . .
H16 C6 H17 109.470 no . .
H16 C6 H18 109.471 no . .
H17 C6 H18 109.471 no . .

loop_
_geom_bond_atom_site_label_1
_geom_bond_atom_site_label_2
_geom_bond_distance
_geom_bond_publ_flag
_geom_bond_site_symmetry_2
Ni1 O1 2.0408(12) yes .
Ni1 O1 2.0408(12) yes 2_566
Ni1 O2 2.0912(11) yes .
Ni1 O2 2.0912(11) yes 2_566
Ni1 O3 2.0546(12) yes .
Ni1 O3 2.0546(12) yes 2_566
S1 O1 1.5297(9) yes .
S1 C1 1.7713(16) yes .
S1 C2 1.754(2) yes .
S2 O2 1.5268(11) yes .
S2 C3 1.7821(16) yes .
S2 C4 1.782(2) yes .
S3 O3 1.5263(12) yes .
S3 C5 1.780(2) yes .
S3 C6 1.7834(16) yes .
S4 O4 1.4306(13) yes .
S4 O5 1.4292(11) yes .
S4 N1 1.5759(14) yes .
S4 C7 1.8275(19) yes .
S5 O6 1.4211(13) yes .
S5 O7 1.4305(11) yes .
S5 N1 1.5782(15) yes .
S5 C8 1.8272(18) yes .
F1 C7 1.330(2) yes .
F2 C7 1.3348(18) yes .
F3 C7 1.3209(19) yes .
F4 C8 1.325(2) yes .
F5 C8 1.3271(17) yes .
F6 C8 1.333(2) yes .
C1 H1 0.980 no .
C1 H2 0.980 no .
C1 H3 0.980 no .
C2 H4 0.980 no .
C2 H5 0.980 no .
C2 H6 0.980 no .
C3 H7 0.980 no .
C3 H8 0.980 no .
C3 H9 0.980 no .
C4 H10 0.980 no .
C4 H11 0.980 no .
C4 H12 0.980 no .
C5 H13 0.980 no .
C5 H14 0.980 no .
C5 H15 0.980 no .
C6 H16 0.980 no .
C6 H17 0.980 no .
C6 H18 0.980 no .

loop_
_geom_contact_atom_site_label_1
_geom_contact_atom_site_label_2
_geom_contact_distance
_geom_contact_publ_flag
_geom_contact_site_symmetry_2
Ni1 S1 3.1016(9) no 2_566
Ni1 S2 3.1176(7) no 2_566
Ni1 S3 3.0770(10) no 2_566
S1 O2 3.2317(14) no .
S1 O3 3.1297(15) no .
S2 O1 2.9662(12) no 2_566
S2 O3 3.4257(15) no 2_566
S3 O1 3.0553(13) no 2_566
S3 O2 3.2254(14) no 2_566
S4 F4 3.4361(14) no .
S4 O7 3.1471(16) no .
S5 O5 3.1306(16) no .
F1 O4 2.9899(19) no .
F1 O5 2.9082(19) no .
F2 O4 2.8584(17) no .
F2 N1 2.984(2) no .
F3 F4 2.9541(19) no .
F3 F5 3.1487(19) no .
F3 O5 3.0368(16) no .
F3 N1 2.933(2) no .
F3 C8 3.425(2) no .
F4 O5 3.0370(17) no .
F4 O7 2.9452(19) no .
F4 N1 3.1011(18) no .
F5 O6 2.930(2) no .
F5 N1 2.9916(17) no .
F6 O6 2.9346(17) no .
F6 O7 2.9948(16) no .
O1 C4 3.316(2) no 2_566
O3 C1 3.460(2) no .
O5 O7 2.937(2) no .
S1 O5 3.4570(13) no 2_676
S3 O6 3.4566(15) no 2_566
S3 N1 3.4844(16) no 2_566
F1 F1 3.3701(16) no 2_575
F1 F2 2.9181(18) no 2_575
F1 F3 3.5424(18) no 2_575
F1 F4 3.1566(17) no 2_675
F1 C1 3.333(2) no 2_576
F1 C7 3.490(2) no 2_575
F2 F1 2.9181(18) no 2_575
F2 F4 3.4169(19) no 1_455
F2 F6 2.9175(15) no 1_455
F2 C6 3.334(2) no 1_554
F3 F1 3.5424(18) no 2_575
F3 F4 2.8710(17) no 2_675
F3 C1 3.514(2) no 1_554
F4 F1 3.1566(17) no 2_675
F4 F2 3.4169(19) no 1_655
F4 F3 2.8710(17) no 2_675
F4 C7 3.563(2) no 2_675
F5 O6 3.2435(18) no 2_665
F5 C3 3.455(2) no 2_665
F6 F2 2.9175(15) no 1_655
F6 O6 3.0475(15) no 2_665
F6 C5 3.234(3) no 2_666
F6 C6 3.443(2) no 1_654
O2 C3 3.5065(18) no 2_666
O4 C1 3.454(3) no 2_576
O4 C2 3.297(3) no .
O4 C4 3.5464(19) no 1_565
O4 C5 3.452(2) no 2_566
O5 S1 3.4570(13) no 2_676
O5 C1 3.316(2) no 2_676
O5 C2 3.566(3) no 2_676
O5 C4 3.456(2) no 1_565
O6 S3 3.4566(15) no 2_566
O6 F5 3.2435(18) no 2_665
O6 F6 3.0475(15) no 2_665
O6 C3 3.501(2) no .
O6 C6 3.194(2) no 2_566
O7 C1 3.590(2) no 2_676
O7 C2 3.338(2) no 2_676
O7 C5 3.352(3) no 2_666
N1 S3 3.4844(16) no 2_566
N1 C5 3.517(2) no 2_566
C1 F1 3.333(2) no 2_576
C1 F3 3.514(2) no 1_556
C1 O4 3.454(3) no 2_576
C1 O5 3.316(2) no 2_676
C1 O7 3.590(2) no 2_676
C2 O4 3.297(3) no .
C2 O5 3.566(3) no 2_676
C2 O7 3.338(2) no 2_676
C3 F5 3.455(2) no 2_665
C3 O2 3.5065(18) no 2_666
C3 O6 3.501(2) no .
C4 O4 3.5464(19) no 1_545
C4 O5 3.456(2) no 1_545
C5 F6 3.234(3) no 2_666
C5 O4 3.452(2) no 2_566
C5 O7 3.352(3) no 2_666
C5 N1 3.517(2) no 2_566
C6 F2 3.334(2) no 1_556
C6 F6 3.443(2) no 1_456
C6 O6 3.194(2) no 2_566
C7 F1 3.490(2) no 2_575
C7 F4 3.563(2) no 2_675
S2 H2 3.4049 no 2_566
S2 H3 3.4813 no 2_566
S2 H17 3.3658 no 2_566
O1 H1 3.4697 no .
O1 H2 2.8785 no .
O1 H3 2.7740 no .
O1 H4 2.7077 no .
O1 H5 2.8436 no .
O1 H6 3.4309 no .
O1 H10 2.7384 no 2_566
O1 H13 3.2311 no 2_566
O2 H7 2.8002 no .
O2 H8 2.8328 no .
O2 H9 3.4667 no .
O2 H10 2.8745 no .
O2 H11 2.7845 no .
O2 H12 3.4729 no .
O3 H2 2.8560 no .
O3 H10 3.5959 no .
O3 H13 2.9209 no .
O3 H14 3.4423 no .
O3 H15 2.6959 no .
O3 H16 3.4467 no .
O3 H17 2.8537 no .
O3 H18 2.7347 no .
C1 H4 2.8065 no .
C1 H5 3.5775 no .
C1 H6 2.8370 no .
C2 H1 2.8706 no .
C2 H2 3.5730 no .
C2 H3 2.7833 no .
C3 H10 3.5895 no .
C3 H11 2.7858 no .
C3 H12 2.8797 no .
C4 H7 2.7571 no .
C4 H8 3.5861 no .
C4 H9 2.9113 no .
C4 H13 3.3084 no .
C5 H10 3.2432 no .
C5 H16 2.8548 no .
C5 H17 3.5742 no .
C5 H18 2.7686 no .
C6 H2 3.3046 no .
C6 H13 3.5762 no .
C6 H14 2.7927 no .
C6 H15 2.8277 no .
H1 H4 3.0937 no .
H1 H6 2.6645 no .
H2 H17 2.8842 no .
H2 H18 3.0633 no .
H3 H4 2.5411 no .
H3 H6 3.0146 no .
H7 H11 2.4811 no .
H7 H12 3.0171 no .
H8 H17 3.1173 no 2_566
H9 H11 3.1004 no .
H9 H12 2.7405 no .
H10 H13 2.4199 no .
H10 H15 3.4174 no .
H11 H13 3.4277 no .
H14 H16 2.6083 no .
H14 H18 2.9511 no .
H15 H16 3.1176 no .
H15 H18 2.5548 no .
S1 H7 3.3322 no 2_666
S1 H9 3.3682 no 2_666
S1 H11 3.3464 no 2_666
S1 H12 3.2734 no 2_666
S2 H7 3.4173 no 2_666
S4 H3 3.4841 no 2_576
S4 H5 3.2631 no .
S4 H12 3.1612 no 1_565
S4 H14 3.4155 no 2_566
S5 H15 3.4214 no 2_666
S5 H16 3.5495 no 2_566
F1 H2 2.9369 no 2_576
F1 H3 2.9224 no 2_576
F1 H9 3.4093 no 1_565
F1 H17 3.2490 no 2_576
F2 H1 3.5950 no 2_576
F2 H3 3.2455 no 2_576
F2 H14 2.8165 no 2_566
F2 H16 3.4553 no 1_554
F2 H17 2.9344 no 1_554
F2 H18 3.0825 no 1_554
F3 H1 3.1568 no 1_554
F3 H2 2.9812 no 1_554
F3 H17 3.5290 no 1_554
F3 H18 2.9668 no 1_554
F4 H1 2.7504 no 2_676
F5 H8 2.9890 no 2_665
F5 H9 3.0308 no 2_665
F5 H15 2.8889 no 1_554
F5 H18 2.6810 no 1_554
F6 H13 3.5928 no 2_666
F6 H14 2.7200 no 2_666
F6 H15 2.9474 no 2_666
F6 H16 3.0466 no 1_654
F6 H17 2.9462 no 1_654
O2 H7 2.5407 no 2_666
O2 H11 2.9132 no 2_666
O3 H7 2.9835 no 2_666
O3 H9 3.5747 no 2_666
O4 H3 2.4823 no 2_576
O4 H4 2.8884 no .
O4 H5 2.8125 no .
O4 H10 3.5485 no 1_565
O4 H12 2.8655 no 1_565
O4 H13 3.0650 no 2_566
O4 H14 3.0498 no 2_566
O5 H1 2.5336 no 2_676
O5 H5 3.5921 no .
O5 H6 2.8561 no 2_676
O5 H9 2.8145 no 1_565
O5 H12 2.5670 no 1_565
O6 H8 2.5214 no .
O6 H15 3.0420 no 2_666
O6 H16 2.7367 no 2_566
O6 H17 3.1041 no 2_566
O7 H1 2.8867 no 2_676
O7 H3 3.5613 no 2_676
O7 H4 3.3753 no 2_676
O7 H5 3.2223 no .
O7 H6 2.5282 no 2_676
O7 H10 3.4003 no 2_666
O7 H11 3.5241 no 2_666
O7 H13 2.8863 no 2_666
O7 H14 3.4955 no 2_666
O7 H15 3.1491 no 2_666
N1 H5 3.3888 no .
N1 H14 2.8887 no 2_566
N1 H16 3.1980 no 2_566
N1 H18 3.5103 no 1_554
C2 H5 3.5673 no 2_676
C2 H6 3.2595 no 2_676
C2 H12 3.5358 no 1_565
C2 H12 3.3144 no 2_666
C3 H11 3.1423 no 2_666
C3 H15 3.5075 no 2_666
C4 H7 3.2080 no 2_666
C6 H16 3.3955 no 2_567
C7 H3 3.3635 no 2_576
C7 H18 3.5181 no 1_554
H1 F2 3.5950 no 2_576
H1 F3 3.1568 no 1_556
H1 F4 2.7504 no 2_676
H1 O5 2.5336 no 2_676
H1 O7 2.8867 no 2_676
H1 H9 3.5609 no 2_666
H2 F1 2.9369 no 2_576
H2 F3 2.9812 no 1_556
H3 S4 3.4841 no 2_576
H3 F1 2.9224 no 2_576
H3 F2 3.2455 no 2_576
H3 O4 2.4823 no 2_576
H3 O7 3.5613 no 2_676
H3 C7 3.3635 no 2_576
H4 O4 2.8884 no .
H4 O7 3.3753 no 2_676
H4 H4 3.4723 no 2_576
H4 H10 3.1928 no 1_565
H4 H12 3.2541 no 1_565
H5 S4 3.2631 no .
H5 O4 2.8125 no .
H5 O5 3.5921 no .
H5 O7 3.2223 no .
H5 N1 3.3888 no .
H5 C2 3.5673 no 2_676
H5 H5 3.5170 no 2_676
H5 H6 2.7761 no 2_676
H5 H11 3.3299 no 2_666
H5 H12 3.4315 no 1_565
H5 H12 3.2241 no 2_666
H6 O5 2.8561 no 2_676
H6 O7 2.5282 no 2_676
H6 C2 3.2595 no 2_676
H6 H5 2.7761 no 2_676
H6 H6 2.8577 no 2_676
H6 H10 3.5612 no 1_565
H6 H12 3.3363 no 1_565
H6 H12 2.9897 no 2_666
H7 S1 3.3322 no 2_666
H7 S2 3.4173 no 2_666
H7 O2 2.5407 no 2_666
H7 O3 2.9835 no 2_666
H7 C4 3.2080 no 2_666
H7 H7 3.2832 no 2_666
H7 H10 3.3858 no 2_666
H7 H11 2.5628 no 2_666
H7 H15 3.3323 no 2_666
H8 F5 2.9890 no 2_665
H8 O6 2.5214 no .
H8 H11 3.0520 no 2_666
H8 H15 2.9784 no 2_666
H9 S1 3.3682 no 2_666
H9 F1 3.4093 no 1_545
H9 F5 3.0308 no 2_665
H9 O3 3.5747 no 2_666
H9 O5 2.8145 no 1_545
H9 H1 3.5609 no 2_666
H10 O4 3.5485 no 1_545
H10 O7 3.4003 no 2_666
H10 H4 3.1928 no 1_545
H10 H6 3.5612 no 1_545
H10 H7 3.3858 no 2_666
H11 S1 3.3464 no 2_666
H11 O2 2.9132 no 2_666
H11 O7 3.5241 no 2_666
H11 C3 3.1423 no 2_666
H11 H5 3.3299 no 2_666
H11 H7 2.5628 no 2_666
H11 H8 3.0520 no 2_666
H12 S1 3.2734 no 2_666
H12 S4 3.1612 no 1_545
H12 O4 2.8655 no 1_545
H12 O5 2.5670 no 1_545
H12 C2 3.5358 no 1_545
H12 C2 3.3144 no 2_666
H12 H4 3.2541 no 1_545
H12 H5 3.4315 no 1_545
H12 H5 3.2241 no 2_666
H12 H6 3.3363 no 1_545
H12 H6 2.9897 no 2_666
H13 F6 3.5928 no 2_666
H13 O4 3.0650 no 2_566
H13 O7 2.8863 no 2_666
H14 S4 3.4155 no 2_566
H14 F2 2.8165 no 2_566
H14 F6 2.7200 no 2_666
H14 O4 3.0498 no 2_566
H14 O7 3.4955 no 2_666
H14 N1 2.8887 no 2_566
H14 H16 3.1626 no 2_567
H15 S5 3.4214 no 2_666
H15 F5 2.8889 no 1_556
H15 F6 2.9474 no 2_666
H15 O6 3.0420 no 2_666
H15 O7 3.1491 no 2_666
H15 C3 3.5075 no 2_666
H15 H7 3.3323 no 2_666
H15 H8 2.9784 no 2_666
H16 S5 3.5495 no 2_566
H16 F2 3.4553 no 1_556
H16 F6 3.0466 no 1_456
H16 O6 2.7367 no 2_566
H16 N1 3.1980 no 2_566
H16 C6 3.3955 no 2_567
H16 H14 3.1626 no 2_567
H16 H16 2.6617 no 2_567
H16 H18 3.2757 no 2_567
H17 F1 3.2490 no 2_576
H17 F2 2.9344 no 1_556
H17 F3 3.5290 no 1_556
H17 F6 2.9462 no 1_456
H17 O6 3.1041 no 2_566
H18 F2 3.0825 no 1_556
H18 F3 2.9668 no 1_556
H18 F5 2.6810 no 1_556
H18 N1 3.5103 no 1_556
H18 C7 3.5181 no 1_556
H18 H16 3.2757 no 2_567

loop_
_geom_torsion_atom_site_label_1
_geom_torsion_atom_site_label_2
_geom_torsion_atom_site_label_3
_geom_torsion_atom_site_label_4
_geom_torsion
_geom_torsion_publ_flag
_geom_torsion_site_symmetry_1
_geom_torsion_site_symmetry_3
_geom_torsion_site_symmetry_4
O1 Ni1 O2 S2 -154.52(7) no . . .
O2 Ni1 O1 S1 -48.41(7) no . . .
O1 Ni1 O2 S2 -25.48(7) no . 2_566 2_566
O2 Ni1 O1 S1 131.59(7) no 2_566 . .
O1 Ni1 O3 S3 140.04(7) no . . .
O3 Ni1 O1 S1 40.88(7) no . . .
O1 Ni1 O3 S3 39.96(7) no . 2_566 2_566
O3 Ni1 O1 S1 -139.12(7) no 2_566 . .
O1 Ni1 O2 S2 25.48(7) no 2_566 . .
O2 Ni1 O1 S1 -131.59(7) no . 2_566 2_566
O1 Ni1 O2 S2 154.52(7) no 2_566 2_566 2_566
O2 Ni1 O1 S1 48.41(7) no 2_566 2_566 2_566
O1 Ni1 O3 S3 -39.96(7) no 2_566 . .
O3 Ni1 O1 S1 139.12(7) no . 2_566 2_566
O1 Ni1 O3 S3 -140.04(7) no 2_566 2_566 2_566
O3 Ni1 O1 S1 -40.88(7) no 2_566 2_566 2_566
O2 Ni1 O3 S3 -129.33(7) no . . .
O3 Ni1 O2 S2 115.13(7) no . . .
O2 Ni1 O3 S3 -50.67(7) no . 2_566 2_566
O3 Ni1 O2 S2 -64.87(7) no 2_566 . .
O2 Ni1 O3 S3 50.67(7) no 2_566 . .
O3 Ni1 O2 S2 64.87(7) no . 2_566 2_566
O2 Ni1 O3 S3 129.33(7) no 2_566 2_566 2_566
O3 Ni1 O2 S2 -115.13(7) no 2_566 2_566 2_566
C1 S1 O1 Ni1 -105.30(9) no . . .
C2 S1 O1 Ni1 150.08(9) no . . .
C3 S2 O2 Ni1 158.76(8) no . . .
C4 S2 O2 Ni1 -97.28(8) no . . .
C5 S3 O3 Ni1 118.62(8) no . . .
C6 S3 O3 Ni1 -139.14(8) no . . .
O4 S4 N1 S5 -125.43(10) no . . .
O4 S4 C7 F1 68.44(11) no . . .
O4 S4 C7 F2 -50.30(12) no . . .
O4 S4 C7 F3 -171.25(10) no . . .
O5 S4 N1 S5 13.28(14) no . . .
O5 S4 C7 F1 -55.73(12) no . . .
O5 S4 C7 F2 -174.47(10) no . . .
O5 S4 C7 F3 64.58(11) no . . .
N1 S4 C7 F1 -177.13(10) no . . .
N1 S4 C7 F2 64.13(11) no . . .
N1 S4 C7 F3 -56.82(11) no . . .
C7 S4 N1 S5 125.98(10) no . . .
O6 S5 N1 S4 163.68(10) no . . .
O6 S5 C8 F4 179.02(10) no . . .
O6 S5 C8 F5 58.56(13) no . . .
O6 S5 C8 F6 -60.95(10) no . . .
O7 S5 N1 S4 27.79(13) no . . .
O7 S5 C8 F4 -55.84(13) no . . .
O7 S5 C8 F5 -176.30(11) no . . .
O7 S5 C8 F6 64.18(11) no . . .
N1 S5 C8 F4 65.70(11) no . . .
N1 S5 C8 F5 -54.76(13) no . . .
N1 S5 C8 F6 -174.28(8) no . . .
C8 S5 N1 S4 -86.56(11) no . . .
